data_7218868
loop_
_publ_author_name
'Nawrot, Iwona'
'Machura, Barbara'
'Kruszynski, Rafa\/l'

_publ_section_title
;
 Coordination assemblies of CdIIwith
 2,2&#x2032;:6&#x2032;,2&#x2032;&#x2032;-terpyridine (terpy),
 2,3,5,6-tetra-(2-pyridyl)pyrazine (tppz) and pseudohalide ions --
 structural diversification and luminescence properties
;
_journal_issue 4
_journal_name_full CrystEngComm
_journal_page_first 830
_journal_paper_doi 10.1039/C4CE02140A
_journal_volume 17
_journal_year 2015
_chemical_formula_moiety 'C26 H18 Cd N10 O4'
_chemical_formula_sum 'C26 H18 Cd N10 O4'
_chemical_formula_weight 646.90
_chemical_name_systematic
; 
 ? 
;
_space_group_IT_number 14
_symmetry_cell_setting monoclinic
_symmetry_space_group_name_Hall '-P 2yn'
_symmetry_space_group_name_H-M 'P 1 21/n 1'
_atom_sites_solution_hydrogens geom
_atom_sites_solution_primary direct
_atom_sites_solution_secondary difmap
_audit_creation_method SHELXL-97
_audit_update_record
;
2014-11-17 deposited with the CCDC.
2014-11-21 downloaded from the CCDC.
;
_cell_angle_alpha 90.00
_cell_angle_beta 94.64(3)
_cell_angle_gamma 90.00
_cell_formula_units_Z 4
_cell_length_a 14.204(5)
_cell_length_b 9.8521(4)
_cell_length_c 18.7354(6)
_cell_measurement_reflns_used 5795
_cell_measurement_temperature 293.5
_cell_measurement_theta_max 28.8060
_cell_measurement_theta_min 4.2840
_cell_volume 2613.2(9)
_computing_cell_refinement 'CrysAlis RED v. 1.163 (UNIL IC & KUMA 2000)'
_computing_data_collection 'CrysAlis CCD v. 1.163 (UNIL IC & KUMA 2000)'
_computing_data_reduction 'CrysAlis RED v. 1.163 (UNIL IC & KUMA 2000)'
_computing_molecular_graphics
;XP in SHELXTL/PC (Sheldrick, 1990b)
 ORTEP-3 W v. 1.062 (Farrugia 1997)
;
_computing_publication_material
;SHELXL-97 (Sheldrick, 1997) and
 PLATON (Spek, 1990)
;
_computing_structure_refinement 'SHELXL-97 (Sheldrick, 1997)'
_computing_structure_solution 'SHELXS-97 (Sheldrick, 1990)'
_diffrn_ambient_temperature 293.5
_diffrn_measured_fraction_theta_full 0.998
_diffrn_measured_fraction_theta_max 0.998
_diffrn_radiation_monochromator graphite
_diffrn_radiation_source 'fine-focus sealed tube'
_diffrn_radiation_type MoK\a
_diffrn_radiation_wavelength 0.71073
_diffrn_reflns_av_R_equivalents 0.0417
_diffrn_reflns_av_sigmaI/netI 0.0451
_diffrn_reflns_limit_h_max 16
_diffrn_reflns_limit_h_min -16
_diffrn_reflns_limit_k_max 11
_diffrn_reflns_limit_k_min -10
_diffrn_reflns_limit_l_max 22
_diffrn_reflns_limit_l_min -22
_diffrn_reflns_number 13616
_diffrn_reflns_theta_full 25.05
_diffrn_reflns_theta_max 25.05
_diffrn_reflns_theta_min 3.41
_exptl_absorpt_coefficient_mu 0.890
_exptl_absorpt_correction_T_max 1.00000
_exptl_absorpt_correction_T_min 0.71384
_exptl_absorpt_correction_type empirical
_exptl_absorpt_process_details 'CrysAlis RED, (2005)'
_exptl_crystal_colour yellow
_exptl_crystal_density_diffrn 1.644
_exptl_crystal_density_method 'not measured'
_exptl_crystal_description pprism
_exptl_crystal_F_000 1296
_exptl_crystal_size_max 0.182
_exptl_crystal_size_mid 0.047
_exptl_crystal_size_min 0.038
_refine_diff_density_max 0.576
_refine_diff_density_min -0.452
_refine_diff_density_rms 0.076
_refine_ls_extinction_method none
_refine_ls_goodness_of_fit_ref 1.021
_refine_ls_hydrogen_treatment constr
_refine_ls_matrix_type full
_refine_ls_number_parameters 370
_refine_ls_number_reflns 4617
_refine_ls_number_restraints 0
_refine_ls_restrained_S_all 1.021
_refine_ls_R_factor_all 0.0489
_refine_ls_R_factor_gt 0.0334
_refine_ls_shift/su_max 0.001
_refine_ls_shift/su_mean 0.000
_refine_ls_structure_factor_coef Fsqd
_refine_ls_weighting_details 'calc w=1/[\s^2^(Fo^2^)+(0.0448P)^2^+0.0000P] where P=(Fo^2^+2Fc^2^)/3'
_refine_ls_weighting_scheme calc
_refine_ls_wR_factor_gt 0.0784
_refine_ls_wR_factor_ref 0.0840
_reflns_number_gt 3681
_reflns_number_total 4617
_reflns_threshold_expression >2sigma(I)
_cod_data_source_file c4ce02140a2.cif
_cod_data_source_block cd106
_cod_depositor_comments 'Adding full bibliography for 7218862--7218870.cif.'
_cod_original_sg_symbol_H-M P21/n
_cod_database_code 7218868

loop_
_symmetry_equiv_pos_as_xyz
'x, y, z'
'-x+1/2, y+1/2, -z+1/2'
'-x, -y, -z'
'x-1/2, -y-1/2, z-1/2'

loop_
_atom_site_label
_atom_site_type_symbol
_atom_site_fract_x
_atom_site_fract_y
_atom_site_fract_z
_atom_site_U_iso_or_equiv
_atom_site_adp_type
_atom_site_occupancy
_atom_site_symmetry_multiplicity
_atom_site_calc_flag
_atom_site_refinement_flags
Cd1 Cd 0.834335(16) 0.45859(2) 0.793152(12) 0.02885(10) Uani 1 1 d .
O1 O 0.99551(18) 0.5186(3) 0.80588(14) 0.0514(7) Uani 1 1 d .
O2 O 0.91802(17) 0.6130(3) 0.71608(13) 0.0477(6) Uani 1 1 d .
O3 O 1.06112(18) 0.6773(3) 0.74765(14) 0.0533(7) Uani 1 1 d .
O99 O 0.87308(17) 0.2764(2) 0.72722(14) 0.0454(6) Uani 1 1 d .
N1 N 0.86214(18) 0.3494(3) 0.90660(14) 0.0328(6) Uani 1 1 d .
N2 N 0.69155(17) 0.3900(3) 0.83871(12) 0.0258(6) Uani 1 1 d .
N3 N 0.70675(18) 0.4844(3) 0.70579(13) 0.0281(6) Uani 1 1 d .
N4 N 0.6549(2) 0.1160(3) 0.99810(15) 0.0415(7) Uani 1 1 d .
N5 N 0.52673(18) 0.3692(3) 0.90067(13) 0.0307(6) Uani 1 1 d .
N6 N 0.45915(19) 0.6310(3) 0.78027(14) 0.0362(7) Uani 1 1 d .
N7 N 0.99244(19) 0.6036(3) 0.75636(15) 0.0333(6) Uani 1 1 d .
N97 N 0.7967(2) 0.6569(3) 0.85606(17) 0.0469(8) Uani 1 1 d .
N98 N 0.7331(3) 0.6834(4) 0.9712(2) 0.0729(11) Uani 1 1 d .
N99 N 0.8159(4) 0.7243(7) 1.0859(3) 0.132(2) Uani 1 1 d .
C1 C 0.9484(2) 0.3436(4) 0.9403(2) 0.0434(9) Uani 1 1 d .
H1 H 1.0003 0.3487 0.9132 0.052 Uiso 1 1 calc R
C2 C 0.9641(3) 0.3306(4) 1.0133(2) 0.0499(10) Uani 1 1 d .
H2 H 1.0252 0.3229 1.0349 0.060 Uiso 1 1 calc R
C3 C 0.8880(3) 0.3290(4) 1.0538(2) 0.0500(10) Uani 1 1 d .
H3 H 0.8969 0.3252 1.1035 0.060 Uiso 1 1 calc R
C4 C 0.7983(3) 0.3330(4) 1.02009(18) 0.0405(9) Uani 1 1 d .
H4 H 0.7457 0.3320 1.0466 0.049 Uiso 1 1 calc R
C5 C 0.7875(2) 0.3387(3) 0.94585(16) 0.0284(7) Uani 1 1 d .
C6 C 0.6929(2) 0.3444(3) 0.90556(16) 0.0274(7) Uani 1 1 d .
C7 C 0.6049(2) 0.3137(3) 0.93220(16) 0.0302(7) Uani 1 1 d .
C8 C 0.5918(2) 0.2176(3) 0.99101(17) 0.0342(8) Uani 1 1 d .
C9 C 0.6429(3) 0.0234(4) 1.0483(2) 0.0560(11) Uani 1 1 d .
H9 H 0.6861 -0.0475 1.0541 0.067 Uiso 1 1 calc R
C10 C 0.5693(3) 0.0275(4) 1.0920(2) 0.0582(12) Uani 1 1 d .
H10 H 0.5636 -0.0392 1.1265 0.070 Uiso 1 1 calc R
C11 C 0.5057(3) 0.1295(5) 1.0841(2) 0.0569(11) Uani 1 1 d .
H11 H 0.4554 0.1334 1.1129 0.068 Uiso 1 1 calc R
C12 C 0.5165(3) 0.2283(4) 1.03275(19) 0.0427(9) Uani 1 1 d .
H12 H 0.4740 0.3000 1.0266 0.051 Uiso 1 1 calc R
C13 C 0.5293(2) 0.4341(3) 0.83831(16) 0.0286(7) Uani 1 1 d .
C14 C 0.4445(2) 0.5142(3) 0.81397(17) 0.0297(7) Uani 1 1 d .
C15 C 0.3550(2) 0.4690(3) 0.82706(19) 0.0382(8) Uani 1 1 d .
H15 H 0.3471 0.3881 0.8514 0.046 Uiso 1 1 calc R
C16 C 0.2779(3) 0.5469(4) 0.8031(2) 0.0515(10) Uani 1 1 d .
H16 H 0.2170 0.5195 0.8110 0.062 Uiso 1 1 calc R
C17 C 0.2931(3) 0.6647(4) 0.7677(2) 0.0562(11) Uani 1 1 d .
H17 H 0.2422 0.7180 0.7505 0.067 Uiso 1 1 calc R
C18 C 0.3838(3) 0.7047(4) 0.7575(2) 0.0495(10) Uani 1 1 d .
H18 H 0.3929 0.7860 0.7338 0.059 Uiso 1 1 calc R
C19 C 0.6122(2) 0.4266(3) 0.80104(16) 0.0259(7) Uani 1 1 d .
C20 C 0.6199(2) 0.4530(3) 0.72415(16) 0.0275(7) Uani 1 1 d .
C21 C 0.5436(2) 0.4431(3) 0.67280(17) 0.0339(8) Uani 1 1 d .
H21 H 0.4841 0.4191 0.6860 0.041 Uiso 1 1 calc R
C22 C 0.5574(3) 0.4693(4) 0.60277(18) 0.0419(9) Uani 1 1 d .
H22 H 0.5071 0.4635 0.5679 0.050 Uiso 1 1 calc R
C23 C 0.6459(3) 0.5044(4) 0.58407(18) 0.0384(8) Uani 1 1 d .
H23 H 0.6562 0.5243 0.5368 0.046 Uiso 1 1 calc R
C24 C 0.7186(2) 0.5092(3) 0.63701(17) 0.0331(8) Uani 1 1 d .
H24 H 0.7788 0.5308 0.6244 0.040 Uiso 1 1 calc R
C98 C 0.7720(3) 0.6713(4) 0.9121(2) 0.0416(9) Uani 1 1 d .
C99 C 0.7814(3) 0.7054(5) 1.0312(3) 0.0662(13) Uani 1 1 d .
H99A H 0.9196 0.2414 0.7251 0.099 Uiso 1 1 d R
H99B H 0.8364 0.2394 0.7151 0.099 Uiso 1 1 d R

loop_
_atom_site_aniso_label
_atom_site_aniso_U_11
_atom_site_aniso_U_22
_atom_site_aniso_U_33
_atom_site_aniso_U_23
_atom_site_aniso_U_13
_atom_site_aniso_U_12
Cd1 0.02356(15) 0.03391(16) 0.02888(15) 0.00192(10) 0.00093(10) -0.00087(10)
O1 0.0435(17) 0.0587(16) 0.0505(16) 0.0160(14) -0.0048(12) -0.0079(13)
O2 0.0326(15) 0.0613(17) 0.0472(15) 0.0061(13) -0.0091(12) -0.0045(12)
O3 0.0344(15) 0.0592(17) 0.0669(18) 0.0065(14) 0.0064(13) -0.0136(13)
O99 0.0323(14) 0.0441(14) 0.0591(16) -0.0158(13) 0.0006(11) 0.0029(11)
N1 0.0243(16) 0.0377(15) 0.0357(15) 0.0075(13) -0.0029(12) 0.0017(12)
N2 0.0258(15) 0.0303(14) 0.0209(13) 0.0027(11) 0.0001(11) -0.0022(11)
N3 0.0253(15) 0.0312(14) 0.0278(14) 0.0016(12) 0.0016(11) -0.0029(12)
N4 0.0469(19) 0.0392(17) 0.0398(17) 0.0079(14) 0.0126(14) 0.0042(14)
N5 0.0279(16) 0.0353(15) 0.0288(14) 0.0007(12) 0.0027(11) -0.0001(12)
N6 0.0282(16) 0.0391(16) 0.0407(16) 0.0030(14) -0.0011(13) -0.0001(13)
N7 0.0281(17) 0.0377(16) 0.0339(16) -0.0057(14) 0.0025(13) -0.0021(13)
N97 0.057(2) 0.0398(18) 0.0428(19) -0.0054(15) -0.0052(16) 0.0001(15)
N98 0.060(3) 0.096(3) 0.064(3) -0.009(2) 0.016(2) 0.009(2)
N99 0.104(4) 0.233(7) 0.057(3) -0.027(4) -0.003(3) 0.055(4)
C1 0.029(2) 0.046(2) 0.054(2) 0.0129(19) -0.0049(17) 0.0000(16)
C2 0.035(2) 0.056(2) 0.055(2) 0.018(2) -0.0208(19) -0.0028(18)
C3 0.055(3) 0.058(2) 0.034(2) 0.0050(18) -0.0173(18) -0.004(2)
C4 0.041(2) 0.047(2) 0.0324(19) 0.0007(16) -0.0042(16) -0.0039(17)
C5 0.0322(19) 0.0234(16) 0.0287(17) 0.0017(14) -0.0038(14) 0.0014(13)
C6 0.0279(18) 0.0291(17) 0.0253(17) -0.0001(14) 0.0025(13) -0.0002(14)
C7 0.0316(19) 0.0358(18) 0.0231(16) -0.0006(14) 0.0019(14) -0.0019(15)
C8 0.036(2) 0.042(2) 0.0247(17) -0.0015(15) 0.0042(14) -0.0026(16)
C9 0.075(3) 0.047(2) 0.048(2) 0.016(2) 0.013(2) 0.004(2)
C10 0.081(3) 0.057(3) 0.039(2) 0.017(2) 0.017(2) -0.008(2)
C11 0.064(3) 0.072(3) 0.037(2) -0.003(2) 0.025(2) -0.016(2)
C12 0.042(2) 0.052(2) 0.036(2) -0.0012(17) 0.0123(16) -0.0004(17)
C13 0.0225(17) 0.0340(17) 0.0290(17) -0.0010(14) -0.0004(13) -0.0042(14)
C14 0.0272(18) 0.0319(17) 0.0296(17) -0.0005(15) 0.0004(14) 0.0005(14)
C15 0.031(2) 0.041(2) 0.043(2) 0.0033(17) 0.0048(16) -0.0012(16)
C16 0.025(2) 0.067(3) 0.062(3) 0.002(2) 0.0036(18) 0.0000(18)
C17 0.033(2) 0.065(3) 0.068(3) 0.009(2) -0.009(2) 0.014(2)
C18 0.039(2) 0.051(2) 0.057(2) 0.011(2) -0.0040(19) 0.0055(19)
C19 0.0253(18) 0.0256(15) 0.0261(16) 0.0013(13) -0.0025(13) -0.0003(13)
C20 0.0283(18) 0.0294(17) 0.0247(16) -0.0025(13) 0.0000(13) -0.0016(13)
C21 0.0290(19) 0.042(2) 0.0299(18) -0.0006(15) -0.0017(14) -0.0059(15)
C22 0.044(2) 0.048(2) 0.0313(19) -0.0015(16) -0.0103(16) -0.0023(17)
C23 0.044(2) 0.044(2) 0.0271(18) 0.0058(16) 0.0022(16) -0.0006(17)
C24 0.037(2) 0.0300(17) 0.0329(19) 0.0011(15) 0.0084(15) -0.0011(15)
C98 0.034(2) 0.038(2) 0.052(3) -0.0007(19) -0.0054(18) 0.0041(16)
C99 0.066(3) 0.081(3) 0.053(3) 0.002(3) 0.016(3) 0.028(3)

loop_
_atom_type_symbol
_atom_type_description
_atom_type_scat_dispersion_real
_atom_type_scat_dispersion_imag
_atom_type_scat_source
C C 0.0033 0.0016 'International Tables Vol C Tables 4.2.6.8 and 6.1.1.4'
H H 0.0000 0.0000 'International Tables Vol C Tables 4.2.6.8 and 6.1.1.4'
Cd Cd -0.8075 1.2024 'International Tables Vol C Tables 4.2.6.8 and 6.1.1.4'
N N 0.0061 0.0033 'International Tables Vol C Tables 4.2.6.8 and 6.1.1.4'
O O 0.0106 0.0060 'International Tables Vol C Tables 4.2.6.8 and 6.1.1.4'

loop_
_geom_angle_atom_site_label_1
_geom_angle_atom_site_label_2
_geom_angle_atom_site_label_3
_geom_angle
O99 Cd1 N3 85.07(9)
O99 Cd1 O1 88.70(9)
N3 Cd1 O1 136.83(9)
O99 Cd1 N2 102.90(9)
N3 Cd1 N2 69.34(9)
O1 Cd1 N2 152.91(9)
O99 Cd1 N97 176.50(10)
N3 Cd1 N97 93.73(10)
O1 Cd1 N97 89.93(11)
N2 Cd1 N97 79.70(10)
O99 Cd1 N1 95.63(9)
N3 Cd1 N1 136.90(9)
O1 Cd1 N1 86.20(9)
N2 Cd1 N1 68.54(9)
N97 Cd1 N1 87.49(10)
O99 Cd1 O2 91.12(9)
N3 Cd1 O2 84.65(8)
O1 Cd1 O2 52.76(9)
N2 Cd1 O2 148.90(8)
N97 Cd1 O2 85.49(10)
N1 Cd1 O2 138.26(9)
N7 O1 Cd1 96.77(19)
N7 O2 Cd1 91.43(19)
C1 N1 C5 118.3(3)
C1 N1 Cd1 121.4(2)
C5 N1 Cd1 116.2(2)
C6 N2 C19 122.6(3)
C6 N2 Cd1 119.32(19)
C19 N2 Cd1 116.50(19)
C24 N3 C20 118.6(3)
C24 N3 Cd1 122.7(2)
C20 N3 Cd1 117.9(2)
C9 N4 C8 117.2(3)
C7 N5 C13 120.3(3)
C18 N6 C14 117.9(3)
O3 N7 O1 120.7(3)
O3 N7 O2 120.9(3)
O1 N7 O2 118.4(3)
C98 N97 Cd1 131.3(3)
C98 N98 C99 122.2(4)
N1 C1 C2 122.9(4)
C3 C2 C1 118.8(3)
C2 C3 C4 119.2(4)
C3 C4 C5 119.0(3)
N1 C5 C4 121.6(3)
N1 C5 C6 116.1(3)
C4 C5 C6 122.2(3)
N2 C6 C7 117.3(3)
N2 C6 C5 115.8(3)
C7 C6 C5 126.8(3)
N5 C7 C6 119.0(3)
N5 C7 C8 116.3(3)
C6 C7 C8 124.7(3)
N4 C8 C12 122.9(3)
N4 C8 C7 115.3(3)
C12 C8 C7 121.7(3)
N4 C9 C10 123.1(4)
C11 C10 C9 119.3(4)
C10 C11 C12 119.2(4)
C8 C12 C11 118.3(4)
N5 C13 C19 119.2(3)
N5 C13 C14 116.5(3)
C19 C13 C14 124.2(3)
N6 C14 C15 122.6(3)
N6 C14 C13 116.8(3)
C15 C14 C13 120.5(3)
C16 C15 C14 118.5(3)
C17 C16 C15 118.6(4)
C16 C17 C18 119.9(4)
N6 C18 C17 122.4(4)
N2 C19 C13 117.0(3)
N2 C19 C20 116.0(3)
C13 C19 C20 126.9(3)
N3 C20 C21 121.2(3)
N3 C20 C19 115.6(3)
C21 C20 C19 123.1(3)
C22 C21 C20 119.1(3)
C21 C22 C23 119.8(3)
C24 C23 C22 118.3(3)
N3 C24 C23 123.0(3)
N97 C98 N98 172.3(4)
N99 C99 N98 173.7(6)

loop_
_geom_bond_atom_site_label_1
_geom_bond_atom_site_label_2
_geom_bond_distance
Cd1 O99 2.272(2)
Cd1 N3 2.355(3)
Cd1 O1 2.358(3)
Cd1 N2 2.362(2)
Cd1 N97 2.365(3)
Cd1 N1 2.386(3)
Cd1 O2 2.468(3)
O1 N7 1.248(4)
O2 N7 1.252(3)
O3 N7 1.237(3)
N1 C1 1.334(4)
N1 C5 1.343(4)
N2 C6 1.329(4)
N2 C19 1.331(4)
N3 C24 1.336(4)
N3 C20 1.343(4)
N4 C9 1.331(4)
N4 C8 1.344(4)
N5 C7 1.332(4)
N5 C13 1.335(4)
N6 C18 1.335(4)
N6 C14 1.337(4)
N97 C98 1.142(5)
N98 C98 1.283(5)
N98 C99 1.287(6)
N99 C99 1.116(6)
C1 C2 1.374(5)
C2 C3 1.369(5)
C3 C4 1.377(5)
C4 C5 1.388(4)
C5 C6 1.487(4)
C6 C7 1.415(4)
C7 C8 1.476(4)
C8 C12 1.379(5)
C9 C10 1.379(6)
C10 C11 1.352(6)
C11 C12 1.386(5)
C13 C19 1.419(4)
C13 C14 1.480(4)
C14 C15 1.388(5)
C15 C16 1.382(5)
C16 C17 1.363(5)
C17 C18 1.375(5)
C19 C20 1.477(4)
C20 C21 1.393(4)
C21 C22 1.367(5)
C22 C23 1.376(5)
C23 C24 1.373(5)

loop_
_geom_hbond_atom_site_label_D
_geom_hbond_atom_site_label_H
_geom_hbond_atom_site_label_A
_geom_hbond_distance_DH
_geom_hbond_distance_HA
_geom_hbond_distance_DA
_geom_hbond_angle_DHA
_geom_hbond_site_symmetry_A
O99 H99A N6 0.75 2.05 2.793(4) 175.3 2_646
O99 H99B N97 0.66 2.37 3.005(4) 162.7 2_646
C4 H4 N4 0.93 2.61 2.959(5) 102.6 .
C17 H17 O3 0.93 2.60 3.288(5) 131.3 1_455
